data_7153457
loop_
_publ_author_name
'von Delius, Max'
'Geertsema, Edzard M.'
'Leigh, David A.'
'Slawin, Alexandra M. Z.'

_publ_section_title
;
 Synthesis and solid state structure of a hydrazone-disulfide macrocycle
 and its dynamic covalent ring-opening under acidic and basic conditions.
;
_journal_issue 20
_journal_name_full 'Organic &amp; biomolecular chemistry'
_journal_page_first 4617
_journal_page_last 4624
_journal_paper_doi 10.1039/c0ob00214c
_journal_volume 8
_journal_year 2010
_chemical_formula_moiety 'C18 H18 N2 O2 S2'
_chemical_formula_sum 'C18 H18 N2 O2 S2'
_chemical_formula_weight 358.46
_chemical_name_systematic
;
?
;
_space_group_IT_number 14
_symmetry_cell_setting monoclinic
_symmetry_space_group_name_Hall '-P 2yn'
_symmetry_space_group_name_H-M 'P 1 21/n 1'
_atom_sites_solution_hydrogens geom
_atom_sites_solution_primary direct
_atom_sites_solution_secondary difmap
_audit_creation_method SHELXL-97
_cell_angle_alpha 90.00
_cell_angle_beta 96.481(5)
_cell_angle_gamma 90.00
_cell_formula_units_Z 4
_cell_length_a 6.886(2)
_cell_length_b 9.252(3)
_cell_length_c 26.755(8)
_cell_measurement_reflns_used 4729
_cell_measurement_temperature 93(2)
_cell_measurement_theta_max 28.0248
_cell_measurement_theta_min 2.3308
_cell_volume 1693.6(9)
_computing_cell_refinement 'CrystalClear (Rigaku Corp., 2004)'
_computing_data_collection 'CrystalClear (Rigaku Corp., 2004)'
_computing_data_reduction 'CrystalClear (Rigaku Corp., 2004)'
_computing_molecular_graphics 'Bruker SHELXTL'
_computing_publication_material 'Bruker SHELXTL'
_computing_structure_refinement 'SHELXL-97 (Sheldrick, 1997)'
_computing_structure_solution 'SHELXS-97 (Sheldrick, 1990)'
_diffrn_ambient_temperature 93(2)
_diffrn_measured_fraction_theta_full 0.966
_diffrn_measured_fraction_theta_max 0.967
_diffrn_measurement_device_type CCD
_diffrn_measurement_method '\w scans'
_diffrn_radiation_monochromator confocal
_diffrn_radiation_source 'rotating anode'
_diffrn_radiation_type MoK\a
_diffrn_radiation_wavelength 0.71073
_diffrn_reflns_av_R_equivalents 0.0813
_diffrn_reflns_av_sigmaI/netI 0.0476
_diffrn_reflns_limit_h_max 8
_diffrn_reflns_limit_h_min -8
_diffrn_reflns_limit_k_max 11
_diffrn_reflns_limit_k_min -11
_diffrn_reflns_limit_l_max 29
_diffrn_reflns_limit_l_min -32
_diffrn_reflns_number 14385
_diffrn_reflns_theta_full 25.00
_diffrn_reflns_theta_max 25.33
_diffrn_reflns_theta_min 2.33
_exptl_absorpt_coefficient_mu 0.327
_exptl_absorpt_correction_T_max 1.0000
_exptl_absorpt_correction_T_min 0.9163
_exptl_absorpt_correction_type multi-scan
_exptl_absorpt_process_details 'Jacobson, R. (1998) Private communication'
_exptl_crystal_colour Colourless
_exptl_crystal_density_diffrn 1.406
_exptl_crystal_density_method 'not measured'
_exptl_crystal_description Prism
_exptl_crystal_F_000 752
_exptl_crystal_size_max 0.0800
_exptl_crystal_size_mid 0.0800
_exptl_crystal_size_min 0.0800
_refine_diff_density_max 0.311
_refine_diff_density_min -0.283
_refine_diff_density_rms 0.073
_refine_ls_extinction_coef 0.050(9)
_refine_ls_extinction_expression Fc^*^=kFc[1+0.001xFc^2^\l^3^/sin(2\q)]^-1/4^
_refine_ls_extinction_method SHELXL
_refine_ls_goodness_of_fit_ref 0.949
_refine_ls_hydrogen_treatment mixed
_refine_ls_matrix_type full
_refine_ls_number_parameters 223
_refine_ls_number_reflns 2984
_refine_ls_number_restraints 1
_refine_ls_restrained_S_all 0.949
_refine_ls_R_factor_all 0.0553
_refine_ls_R_factor_gt 0.0517
_refine_ls_shift/su_max 0.000
_refine_ls_shift/su_mean 0.000
_refine_ls_structure_factor_coef Fsqd
_refine_ls_weighting_details 'calc w=1/[\s^2^(Fo^2^)+(0.0500P)^2^+4.5674P] where P=(Fo^2^+2Fc^2^)/3'
_refine_ls_weighting_scheme calc
_refine_ls_wR_factor_gt 0.1273
_refine_ls_wR_factor_ref 0.1344
_reflns_number_gt 2864
_reflns_number_total 2984
_reflns_threshold_expression >2sigma(I)
_cod_data_source_file c0ob00214c.txt
_cod_data_source_block dled165
_cod_depositor_comments
;
The following automatic conversions were performed:

'_symmetry_cell_setting' value 'Monoclinic' changed to 'monoclinic'
according to /home/saulius/struct/CIF-dictionaries/cif_core.dic
dictionary named 'cif_core.dic' version 2.4.2 from 2011-04-26.

Automatic conversion script
Id: cif_fix_values 1891 2012-01-12 08:04:46Z andrius 
;
_cod_original_cell_volume 1693.5(10)
_cod_original_sg_symbol_H-M P2(1)/n
_cod_database_code 7153457

loop_
_symmetry_equiv_pos_as_xyz
'x, y, z'
'-x+1/2, y+1/2, -z+1/2'
'-x, -y, -z'
'x-1/2, -y-1/2, z-1/2'

loop_
_atom_site_label
_atom_site_type_symbol
_atom_site_fract_x
_atom_site_fract_y
_atom_site_fract_z
_atom_site_U_iso_or_equiv
_atom_site_adp_type
_atom_site_occupancy
_atom_site_symmetry_multiplicity
_atom_site_calc_flag
_atom_site_refinement_flags
C1 C 0.8403(4) 0.1518(3) 0.20840(11) 0.0248(6) Uani 1 1 d .
H1A H 0.9436 0.0830 0.2011 0.030 Uiso 1 1 calc R
H1B H 0.8821 0.1972 0.2414 0.030 Uiso 1 1 calc R
S2 S 0.81574(9) 0.29270(7) 0.15957(3) 0.0240(2) Uani 1 1 d .
S3 S 0.59109(10) 0.41606(7) 0.17867(2) 0.0235(2) Uani 1 1 d .
C4 C 0.3821(4) 0.3557(3) 0.13561(10) 0.0235(6) Uani 1 1 d .
H4A H 0.3542 0.2532 0.1428 0.028 Uiso 1 1 calc R
H4B H 0.2659 0.4133 0.1416 0.028 Uiso 1 1 calc R
C5 C 0.4168(4) 0.3702(3) 0.07977(10) 0.0243(6) Uani 1 1 d .
H5A H 0.5303 0.4345 0.0773 0.029 Uiso 1 1 calc R
H5B H 0.4493 0.2740 0.0668 0.029 Uiso 1 1 calc R
C6 C 0.2419(4) 0.4301(3) 0.04722(10) 0.0217(6) Uani 1 1 d .
O6 O 0.2465(3) 0.5511(2) 0.02735(7) 0.0272(5) Uani 1 1 d .
N7 N 0.0756(3) 0.3501(2) 0.04051(8) 0.0224(5) Uani 1 1 d D
H7N H -0.038(3) 0.387(4) 0.0191(10) 0.034(9) Uiso 1 1 d D
N8 N 0.0764(3) 0.2106(2) 0.05840(8) 0.0210(5) Uani 1 1 d .
C9 C -0.0794(4) 0.1386(3) 0.04506(10) 0.0220(6) Uani 1 1 d .
H9A H -0.1845 0.1828 0.0246 0.026 Uiso 1 1 calc R
C10 C -0.0967(4) -0.0128(3) 0.06131(9) 0.0204(6) Uani 1 1 d .
C11 C 0.0532(4) -0.0758(3) 0.09367(10) 0.0198(6) Uani 1 1 d .
H11A H 0.1662 -0.0215 0.1055 0.024 Uiso 1 1 calc R
C12 C 0.0352(4) -0.2186(3) 0.10832(10) 0.0207(6) Uani 1 1 d .
C13 C -0.1314(4) -0.2987(3) 0.09185(10) 0.0244(6) Uani 1 1 d .
H13A H -0.1443 -0.3954 0.1030 0.029 Uiso 1 1 calc R
C14 C -0.2776(4) -0.2364(3) 0.05924(11) 0.0260(6) Uani 1 1 d .
H14A H -0.3894 -0.2915 0.0470 0.031 Uiso 1 1 calc R
C15 C -0.2616(4) -0.0931(3) 0.04422(10) 0.0253(6) Uani 1 1 d .
H15A H -0.3636 -0.0501 0.0223 0.030 Uiso 1 1 calc R
O16 O 0.1771(3) -0.2891(2) 0.13971(7) 0.0250(5) Uani 1 1 d .
C17 C 0.3725(4) -0.2330(3) 0.14126(11) 0.0238(6) Uani 1 1 d .
H17A H 0.3917 -0.1964 0.1074 0.029 Uiso 1 1 calc R
H17B H 0.4659 -0.3133 0.1492 0.029 Uiso 1 1 calc R
C18 C 0.4205(4) -0.1141(3) 0.17873(10) 0.0196(6) Uani 1 1 d .
C19 C 0.5962(4) -0.0386(3) 0.17698(10) 0.0218(6) Uani 1 1 d .
H19A H 0.6774 -0.0616 0.1517 0.026 Uiso 1 1 calc R
C20 C 0.6536(4) 0.0698(3) 0.21177(10) 0.0210(6) Uani 1 1 d .
C21 C 0.5350(4) 0.1014(3) 0.24896(10) 0.0239(6) Uani 1 1 d .
H21A H 0.5742 0.1735 0.2733 0.029 Uiso 1 1 calc R
C22 C 0.3591(4) 0.0283(3) 0.25096(10) 0.0263(6) Uani 1 1 d .
H22A H 0.2772 0.0525 0.2760 0.032 Uiso 1 1 calc R
C23 C 0.3035(4) -0.0799(3) 0.21626(10) 0.0234(6) Uani 1 1 d .
H23A H 0.1849 -0.1310 0.2182 0.028 Uiso 1 1 calc R

loop_
_atom_site_aniso_label
_atom_site_aniso_U_11
_atom_site_aniso_U_22
_atom_site_aniso_U_33
_atom_site_aniso_U_23
_atom_site_aniso_U_13
_atom_site_aniso_U_12
C1 0.0222(13) 0.0217(14) 0.0284(14) -0.0012(11) -0.0055(11) 0.0038(11)
S2 0.0198(4) 0.0259(4) 0.0260(4) -0.0006(3) 0.0016(3) -0.0015(3)
S3 0.0265(4) 0.0187(4) 0.0234(4) -0.0022(3) -0.0054(3) 0.0035(3)
C4 0.0214(13) 0.0275(14) 0.0204(13) 0.0035(11) -0.0021(10) 0.0018(11)
C5 0.0242(14) 0.0293(15) 0.0187(13) 0.0039(11) -0.0008(10) 0.0037(11)
C6 0.0250(14) 0.0235(14) 0.0166(12) 0.0017(10) 0.0025(10) 0.0024(11)
O6 0.0316(11) 0.0224(10) 0.0259(10) 0.0050(8) -0.0044(8) 0.0011(8)
N7 0.0260(12) 0.0192(11) 0.0208(11) 0.0052(9) -0.0023(9) 0.0046(9)
N8 0.0248(12) 0.0211(12) 0.0168(11) 0.0051(9) 0.0020(9) 0.0033(9)
C9 0.0239(13) 0.0250(14) 0.0161(12) 0.0025(10) -0.0012(10) 0.0041(11)
C10 0.0234(13) 0.0214(13) 0.0168(12) -0.0005(10) 0.0038(10) 0.0006(11)
C11 0.0187(13) 0.0211(13) 0.0198(13) -0.0015(10) 0.0029(10) -0.0020(10)
C12 0.0233(13) 0.0212(13) 0.0183(13) 0.0010(10) 0.0051(10) 0.0014(10)
C13 0.0270(14) 0.0225(14) 0.0250(14) -0.0038(11) 0.0082(11) -0.0028(11)
C14 0.0213(13) 0.0316(15) 0.0257(14) -0.0092(12) 0.0052(11) -0.0064(11)
C15 0.0231(14) 0.0325(16) 0.0195(13) -0.0017(11) -0.0002(10) 0.0024(12)
O16 0.0246(10) 0.0203(10) 0.0289(10) 0.0059(8) -0.0021(8) -0.0024(8)
C17 0.0211(13) 0.0189(13) 0.0307(15) 0.0005(11) -0.0005(11) 0.0019(11)
C18 0.0197(12) 0.0154(12) 0.0227(13) 0.0048(10) -0.0029(10) 0.0053(10)
C19 0.0217(13) 0.0211(13) 0.0223(13) 0.0023(11) 0.0015(10) 0.0036(10)
C20 0.0222(13) 0.0178(13) 0.0212(13) 0.0019(10) -0.0050(10) 0.0052(10)
C21 0.0295(14) 0.0219(13) 0.0189(13) -0.0007(10) -0.0033(11) 0.0037(11)
C22 0.0317(15) 0.0269(15) 0.0207(13) 0.0021(11) 0.0053(11) 0.0054(12)
C23 0.0237(13) 0.0212(14) 0.0254(14) 0.0069(11) 0.0029(11) 0.0015(10)

loop_
_atom_type_symbol
_atom_type_description
_atom_type_scat_dispersion_real
_atom_type_scat_dispersion_imag
_atom_type_scat_source
C C 0.0033 0.0016 'International Tables Vol C Tables 4.2.6.8 and 6.1.1.4'
H H 0.0000 0.0000 'International Tables Vol C Tables 4.2.6.8 and 6.1.1.4'
N N 0.0061 0.0033 'International Tables Vol C Tables 4.2.6.8 and 6.1.1.4'
O O 0.0106 0.0060 'International Tables Vol C Tables 4.2.6.8 and 6.1.1.4'
S S 0.1246 0.1234 'International Tables Vol C Tables 4.2.6.8 and 6.1.1.4'

loop_
_geom_angle_atom_site_label_1
_geom_angle_atom_site_label_2
_geom_angle_atom_site_label_3
_geom_angle
C20 C1 S2 112.92(18)
C20 C1 H1A 109.0
S2 C1 H1A 109.0
C20 C1 H1B 109.0
S2 C1 H1B 109.0
H1A C1 H1B 107.8
C1 S2 S3 103.34(10)
C4 S3 S2 103.72(10)
C5 C4 S3 112.74(19)
C5 C4 H4A 109.0
S3 C4 H4A 109.0
C5 C4 H4B 109.0
S3 C4 H4B 109.0
H4A C4 H4B 107.8
C6 C5 C4 112.9(2)
C6 C5 H5A 109.0
C4 C5 H5A 109.0
C6 C5 H5B 109.0
C4 C5 H5B 109.0
H5A C5 H5B 107.8
O6 C6 N7 119.8(2)
O6 C6 C5 121.4(2)
N7 C6 C5 118.8(2)
C6 N7 N8 119.7(2)
C6 N7 H7N 119(2)
N8 N7 H7N 120(2)
C9 N8 N7 114.9(2)
N8 C9 C10 120.4(2)
N8 C9 H9A 119.8
C10 C9 H9A 119.8
C15 C10 C11 120.0(3)
C15 C10 C9 120.0(2)
C11 C10 C9 120.0(2)
C12 C11 C10 119.3(2)
C12 C11 H11A 120.4
C10 C11 H11A 120.4
O16 C12 C11 122.9(2)
O16 C12 C13 116.2(2)
C11 C12 C13 120.9(3)
C14 C13 C12 119.5(3)
C14 C13 H13A 120.2
C12 C13 H13A 120.2
C13 C14 C15 120.2(3)
C13 C14 H14A 119.9
C15 C14 H14A 119.9
C10 C15 C14 120.1(3)
C10 C15 H15A 120.0
C14 C15 H15A 120.0
C12 O16 C17 116.3(2)
O16 C17 C18 114.8(2)
O16 C17 H17A 108.6
C18 C17 H17A 108.6
O16 C17 H17B 108.6
C18 C17 H17B 108.6
H17A C17 H17B 107.6
C23 C18 C19 118.8(2)
C23 C18 C17 123.1(2)
C19 C18 C17 118.0(2)
C20 C19 C18 121.1(2)
C20 C19 H19A 119.4
C18 C19 H19A 119.4
C21 C20 C19 119.0(3)
C21 C20 C1 120.8(2)
C19 C20 C1 120.2(2)
C20 C21 C22 120.6(3)
C20 C21 H21A 119.7
C22 C21 H21A 119.7
C23 C22 C21 119.9(3)
C23 C22 H22A 120.0
C21 C22 H22A 120.0
C22 C23 C18 120.5(3)
C22 C23 H23A 119.8
C18 C23 H23A 119.8

loop_
_geom_bond_atom_site_label_1
_geom_bond_atom_site_label_2
_geom_bond_distance
C1 C20 1.504(4)
C1 S2 1.840(3)
C1 H1A 0.9900
C1 H1B 0.9900
S2 S3 2.0335(11)
S3 C4 1.826(3)
C4 C5 1.545(4)
C4 H4A 0.9900
C4 H4B 0.9900
C5 C6 1.510(4)
C5 H5A 0.9900
C5 H5B 0.9900
C6 O6 1.241(3)
C6 N7 1.358(4)
N7 N8 1.376(3)
N7 H7N 0.978(5)
N8 C9 1.279(4)
C9 C10 1.475(4)
C9 H9A 0.9500
C10 C15 1.390(4)
C10 C11 1.398(4)
C11 C12 1.387(4)
C11 H11A 0.9500
C12 O16 1.378(3)
C12 C13 1.395(4)
C13 C14 1.381(4)
C13 H13A 0.9500
C14 C15 1.394(4)
C14 H14A 0.9500
C15 H15A 0.9500
O16 C17 1.438(3)
C17 C18 1.500(4)
C17 H17A 0.9900
C17 H17B 0.9900
C18 C23 1.393(4)
C18 C19 1.402(4)
C19 C20 1.395(4)
C19 H19A 0.9500
C20 C21 1.388(4)
C21 C22 1.393(4)
C21 H21A 0.9500
C22 C23 1.390(4)
C22 H22A 0.9500
C23 H23A 0.9500

loop_
_geom_hbond_atom_site_label_D
_geom_hbond_atom_site_label_H
_geom_hbond_atom_site_label_A
_geom_hbond_distance_DH
_geom_hbond_distance_HA
_geom_hbond_distance_DA
_geom_hbond_angle_DHA
_geom_hbond_site_symmetry_A
N7 H7N O6 0.978(5) 1.879(7) 2.854(3) 174(3) 3_565

loop_
_geom_torsion_atom_site_label_1
_geom_torsion_atom_site_label_2
_geom_torsion_atom_site_label_3
_geom_torsion_atom_site_label_4
_geom_torsion
C20 C1 S2 S3 56.0(2)
C1 S2 S3 C4 -100.92(13)
S2 S3 C4 C5 -56.8(2)
S3 C4 C5 C6 -137.0(2)
C4 C5 C6 O6 112.7(3)
C4 C5 C6 N7 -66.1(3)
O6 C6 N7 N8 173.7(2)
C5 C6 N7 N8 -7.5(4)
C6 N7 N8 C9 -172.0(2)
N7 N8 C9 C10 179.4(2)
N8 C9 C10 C15 -176.2(3)
N8 C9 C10 C11 3.5(4)
C15 C10 C11 C12 0.1(4)
C9 C10 C11 C12 -179.6(2)
C10 C11 C12 O16 179.4(2)
C10 C11 C12 C13 -1.1(4)
O16 C12 C13 C14 -178.3(2)
C11 C12 C13 C14 2.1(4)
C12 C13 C14 C15 -2.1(4)
C11 C10 C15 C14 -0.1(4)
C9 C10 C15 C14 179.5(2)
C13 C14 C15 C10 1.2(4)
C11 C12 O16 C17 -23.8(4)
C13 C12 O16 C17 156.7(2)
C12 O16 C17 C18 87.4(3)
O16 C17 C18 C23 12.8(4)
O16 C17 C18 C19 -170.1(2)
C23 C18 C19 C20 -0.4(4)
C17 C18 C19 C20 -177.7(2)
C18 C19 C20 C21 0.8(4)
C18 C19 C20 C1 -178.5(2)
S2 C1 C20 C21 -100.6(3)
S2 C1 C20 C19 78.7(3)
C19 C20 C21 C22 -1.4(4)
C1 C20 C21 C22 177.9(2)
C20 C21 C22 C23 1.7(4)
C21 C22 C23 C18 -1.4(4)
C19 C18 C23 C22 0.7(4)
C17 C18 C23 C22 177.9(2)
